data_4310078
loop_
_publ_author_name
'Maxim N. Sokolov'
'Artem L. Gushchin'
'Pavel A. Abramov'
'Alexandr V. Virovets'
'Eugenia V. Peresypkina'
'Svetlana G. Kozlova'
'Boris A. Kolesov'
'Cristian Vicent'
'Vladimir P. Fedin'

_publ_contact_author_address
;
Nikolaev Institute of Inorganic Chemistry SD RAS  Ak.Lavrentiev prosp. 3  
Novosibirsk 630090  Russia 
;
_publ_contact_author_email peresyp@che.nsk.su
_publ_contact_author_fax '007 3832 309489'
_publ_contact_author_name 'Dr Eugenia V Peresypkina'
_publ_contact_author_phone '007 3832 309466'
_publ_section_title
;
Synthesis and Structure of Ta4S9Br8. An Emergent Family of Early Transition
Metal Chalcogenide Clusters
;
_journal_name_full 'Inorganic Chemistry'
_journal_page_first 8756
_journal_page_last 8761
_journal_paper_doi 10.1021/ic051014e
_journal_volume 44
_journal_year 2005
_chemical_formula_moiety 'Br8 S9 Ta4'
_chemical_formula_sum 'Br8 S9 Ta4'
_chemical_formula_weight 1651.62
_chemical_name_systematic
;
 mu4-sulfo-tetrakis(mu2,hapta2-disulfo)-octabromo-tetratantalum(IV,V)
;
_space_group_IT_number 107
_symmetry_cell_setting tetragonal
_symmetry_space_group_name_Hall 'I 4 -2'
_symmetry_space_group_name_H-M 'I 4 m m'
_atom_sites_solution_hydrogens none
_atom_sites_solution_primary direct
_atom_sites_solution_secondary difmap
_audit_creation_method SHELXL-97
_cell_angle_alpha 90.00
_cell_angle_beta 90.00
_cell_angle_gamma 90.00
_cell_formula_units_Z 2
_cell_length_a 12.765(5)
_cell_length_b 12.765(5)
_cell_length_c 6.966(4)
_cell_measurement_reflns_used 459
_cell_measurement_temperature 295(2)
_cell_measurement_theta_max 24.09
_cell_measurement_theta_min 2.26
_cell_volume 1135.1(9)
_computing_cell_refinement 'APEX2 v.1.0-8 (Bruker, 2003)'
_computing_data_collection 'APEX2 v.1.0-8 (Bruker, 2003)'
_computing_data_reduction 'APEX2 v.1.0-8 (Bruker, 2003)'
_computing_molecular_graphics 'SHELXTL v.6.22 (Bruker, 1990-2003)'
_computing_publication_material 'local programs'
_computing_structure_refinement 'SHELXTL v.6.22 (Bruker, 1990-2003)'
_computing_structure_solution 'SHELXTL v.6.22 (Bruker, 1990-2003)'
_diffrn_ambient_temperature 295(2)
_diffrn_detector_area_resol_mean 25.6
_diffrn_measured_fraction_theta_full 1.000
_diffrn_measured_fraction_theta_max 0.998
_diffrn_measurement_device_type 'Bruker X8APEX CCD diffractometer'
_diffrn_measurement_method 'phi scans'
_diffrn_radiation_monochromator graphite
_diffrn_radiation_source 'fine-focus sealed tube'
_diffrn_radiation_type MoK\a
_diffrn_radiation_wavelength 0.71073
_diffrn_reflns_av_R_equivalents 0.0677
_diffrn_reflns_av_sigmaI/netI 0.0675
_diffrn_reflns_limit_h_max 9
_diffrn_reflns_limit_h_min -16
_diffrn_reflns_limit_k_max 16
_diffrn_reflns_limit_k_min -15
_diffrn_reflns_limit_l_max 5
_diffrn_reflns_limit_l_min -8
_diffrn_reflns_number 2459
_diffrn_reflns_theta_full 25.00
_diffrn_reflns_theta_max 27.44
_diffrn_reflns_theta_min 2.26
_diffrn_standards_decay_% 0
_diffrn_standards_number 0
_exptl_absorpt_coefficient_mu 34.112
_exptl_absorpt_correction_T_max 0.51
_exptl_absorpt_correction_T_min 0.22
_exptl_absorpt_correction_type empirical
_exptl_absorpt_process_details 'based on intensities, SADABS (Bruker)'
_exptl_crystal_colour black
_exptl_crystal_density_diffrn 4.833
_exptl_crystal_density_meas ?
_exptl_crystal_density_method 'not measured'
_exptl_crystal_description 'tetragonal prism'
_exptl_crystal_F_000 1432
_exptl_crystal_size_max 0.50
_exptl_crystal_size_mid 0.02
_exptl_crystal_size_min 0.02
_refine_diff_density_max 1.586
_refine_diff_density_min -1.107
_refine_diff_density_rms 0.266
_refine_ls_abs_structure_details 'Flack H D (1983), Acta Cryst. A39, 876-881, 246 Friedel pairs'
_refine_ls_abs_structure_Flack 0.03(4)
_refine_ls_extinction_coef 0
_refine_ls_extinction_method none
_refine_ls_goodness_of_fit_ref 1.016
_refine_ls_hydrogen_treatment none
_refine_ls_matrix_type full
_refine_ls_number_parameters 34
_refine_ls_number_reflns 656
_refine_ls_number_restraints 1
_refine_ls_restrained_S_all 1.015
_refine_ls_R_factor_all 0.0488
_refine_ls_R_factor_gt 0.0335
_refine_ls_shift/su_max 0.000
_refine_ls_shift/su_mean 0.000
_refine_ls_structure_factor_coef Fsqd
_refine_ls_weighting_details 'calc w=1/[\s^2^(Fo^2^)+(0.0183P)^2^+0.0000P] where P=(Fo^2^+2Fc^2^)/3'
_refine_ls_weighting_scheme calc
_refine_ls_wR_factor_gt 0.0649
_refine_ls_wR_factor_ref 0.0695
_reflns_number_gt 546
_reflns_number_total 656
_reflns_threshold_expression >2sigma(I)
_cod_data_source_file ic051014esi20050622_121326.cif
_cod_data_source_block compound1
_cod_depositor_comments
;
The following automatic conversions were performed:

'_exptl_crystal_density_meas' value 'none' was changed to '?' - the
value is perceived as not measured.

Automatic conversion script
Id: cif_fix_values 3008 2015-01-20 13:52:24Z robertas 
;
_cod_original_cell_volume 1135.0(9)
_cod_database_code 4310078

loop_
_symmetry_equiv_pos_as_xyz
'x, y, z'
'-x, -y, z'
'-y, x, z'
'y, -x, z'
'x, -y, z'
'-x, y, z'
'-y, -x, z'
'y, x, z'
'x+1/2, y+1/2, z+1/2'
'-x+1/2, -y+1/2, z+1/2'
'-y+1/2, x+1/2, z+1/2'
'y+1/2, -x+1/2, z+1/2'
'x+1/2, -y+1/2, z+1/2'
'-x+1/2, y+1/2, z+1/2'
'-y+1/2, -x+1/2, z+1/2'
'y+1/2, x+1/2, z+1/2'

loop_
_atom_site_label
_atom_site_type_symbol
_atom_site_fract_x
_atom_site_fract_y
_atom_site_fract_z
_atom_site_U_iso_or_equiv
_atom_site_adp_type
_atom_site_occupancy
_atom_site_symmetry_multiplicity
_atom_site_calc_flag
_atom_site_refinement_flags
_atom_site_disorder_assembly
_atom_site_disorder_group
Ta1 Ta 0.0000 0.18290(5) 0.93341(12) 0.0269(2) Uani 1 2 d S . .
S1 S 0.0000 0.0000 0.8216(14) 0.029(2) Uani 1 8 d S . .
S2 S 0.1970(2) 0.1970(2) 0.9301(12) 0.0369(10) Uani 1 2 d S . .
S3 S 0.1348(3) 0.1348(3) 1.1784(8) 0.0342(12) Uani 1 2 d S . .
Br1 Br 0.0000 0.23194(17) 0.5885(3) 0.0419(5) Uani 1 2 d S . .
Br2 Br 0.0000 0.36009(16) 1.0762(5) 0.0471(6) Uani 1 2 d S . .

loop_
_atom_site_aniso_label
_atom_site_aniso_U_11
_atom_site_aniso_U_22
_atom_site_aniso_U_33
_atom_site_aniso_U_23
_atom_site_aniso_U_13
_atom_site_aniso_U_12
Ta1 0.0249(4) 0.0195(4) 0.0363(4) 0.0009(5) 0.000 0.000
S1 0.024(3) 0.024(3) 0.040(6) 0.000 0.000 0.000
S2 0.0269(14) 0.0269(14) 0.057(3) -0.002(3) -0.002(3) -0.0037(19)
S3 0.0324(19) 0.0324(19) 0.038(3) -0.0046(19) -0.0046(19) -0.001(3)
Br1 0.0493(13) 0.0355(12) 0.0410(13) 0.0078(11) 0.000 0.000
Br2 0.0473(14) 0.0212(10) 0.0728(15) -0.0097(13) 0.000 0.000

loop_
_atom_type_symbol
_atom_type_description
_atom_type_scat_dispersion_real
_atom_type_scat_dispersion_imag
_atom_type_scat_source
S S 0.1246 0.1234 'International Tables Vol C Tables 4.2.6.8 and 6.1.1.4'
Br Br -0.2901 2.4595 'International Tables Vol C Tables 4.2.6.8 and 6.1.1.4'
Ta Ta -0.7052 6.5227 'International Tables Vol C Tables 4.2.6.8 and 6.1.1.4'

loop_
_geom_angle_atom_site_label_1
_geom_angle_atom_site_label_2
_geom_angle_atom_site_label_3
_geom_angle
_geom_angle_site_symmetry_1
_geom_angle_site_symmetry_3
_geom_angle_publ_flag
Ta1 Ta1 Ta1 90.0 3 4 yes
S1 Ta1 Ta1 47.88(7) . 3 ?
S1 Ta1 Ta1 47.88(7) . 4 ?
S1 Ta1 S2 93.71(8) . 3 ?
S1 Ta1 S2 93.71(8) . . yes
S1 Ta1 S3 89.04(19) . 3 ?
S1 Ta1 S3 89.04(19) . . yes
S1 Ta1 Br1 86.1(2) . . yes
S1 Ta1 Br2 174.7(2) . . yes
S2 Ta1 Ta1 49.08(7) 3 3 ?
S2 Ta1 Ta1 139.08(7) . 3 yes
S2 Ta1 Ta1 139.08(7) 3 4 yes
S2 Ta1 Ta1 49.08(7) . 4 ?
S2 Ta1 S2 171.77(14) 3 . yes
S3 Ta1 Ta1 48.68(8) 3 3 ?
S3 Ta1 Ta1 108.25(12) . 3 yes
S3 Ta1 Ta1 108.25(12) 3 4 yes
S3 Ta1 Ta1 48.68(8) . 4 ?
S3 Ta1 S2 48.47(19) 3 3 ?
S3 Ta1 S2 135.3(2) . 3 yes
S3 Ta1 S2 135.3(2) 3 . yes
S3 Ta1 S2 48.47(19) . . yes
S3 Ta1 S3 87.0(2) 3 . yes
Br1 Ta1 Ta1 100.27(4) . 3 yes
Br1 Ta1 Ta1 100.27(4) . 4 yes
Br1 Ta1 S2 88.47(18) . 3 yes
Br1 Ta1 S2 88.47(18) . . yes
Br1 Ta1 S3 136.25(12) . 3 yes
Br1 Ta1 S3 136.25(12) . . yes
Br2 Ta1 Ta1 130.34(3) . 3 yes
Br2 Ta1 Ta1 130.34(3) . 4 yes
Br2 Ta1 S2 86.47(9) . 3 ?
Br2 Ta1 S2 86.47(9) . . yes
Br2 Ta1 S3 87.12(10) . 3 ?
Br2 Ta1 S3 87.12(10) . . yes
Br2 Ta1 Br1 99.14(10) . . yes
Ta1 S1 Ta1 143.1(4) 4 3 yes
Ta1 S1 Ta1 84.25(13) 4 2 ?
Ta1 S1 Ta1 84.25(13) 3 2 ?
Ta1 S1 Ta1 84.25(13) 4 . yes
Ta1 S1 Ta1 84.25(13) 3 . yes
Ta1 S1 Ta1 143.1(4) 2 . yes
Ta1 S2 Ta1 81.83(13) . 4 yes
S3 S2 Ta1 65.25(17) . . yes
S3 S2 Ta1 65.25(17) . 4 ?
Ta1 S3 Ta1 82.64(16) . 4 ?
S2 S3 Ta1 66.28(16) . . yes
S2 S3 Ta1 66.28(16) . 4 ?

loop_
_geom_bond_atom_site_label_1
_geom_bond_atom_site_label_2
_geom_bond_distance
_geom_bond_site_symmetry_2
_geom_bond_publ_flag
Ta1 Ta1 3.3017(15) 3 yes
Ta1 Ta1 3.3017(15) 4 yes
Ta1 S1 2.461(3) . yes
Ta1 S2 2.521(3) 3 yes
Ta1 S2 2.521(3) . yes
Ta1 S3 2.500(4) 3 yes
Ta1 S3 2.500(4) . yes
Ta1 Br1 2.483(3) . yes
Ta1 Br2 2.471(2) . yes
S1 Ta1 2.461(3) 4 yes
S1 Ta1 2.461(3) 3 yes
S1 Ta1 2.461(3) 2 yes
S2 Ta1 2.521(3) 4 yes
S2 S3 2.061(8) . yes
S3 Ta1 2.500(4) 4 yes
